data_7709432
loop_
_publ_author_name
'Nolan, Steven P.'
'Martynova, Ekaterina A.'
'Van Hecke, Kristof'
'Rizzolio, Flavio'
'Peng, Min'
'Cavarzenari, Enrico'
'Scattolin, Thomas'

_publ_section_title
;
 A simple synthetic entryway into new families of NHC-gold-amido complexes
 and their in vitro antitumor activity
;
_journal_name_full 'Dalton Transactions'
_journal_paper_doi 10.1039/D2DT00239F
_journal_year 2022
_chemical_formula_moiety 'C26 H35 Au N4'
_chemical_formula_sum 'C26 H35 Au N4'
_chemical_formula_weight 600.54
_space_group_crystal_system orthorhombic
_space_group_IT_number 60
_space_group_name_Hall '-P 2n 2ab'
_space_group_name_H-M_alt 'P b c n'
_atom_sites_solution_hydrogens geom
_atom_sites_solution_primary dual
_audit_creation_date 2021-08-16
_audit_creation_method
;
Olex2 1.3
(compiled 2020.11.12 svn.r5f609507 for OlexSys, GUI svn.r6272)
;
_audit_update_record
;
2021-11-05 deposited with the CCDC.	2022-02-04 downloaded from the CCDC.
;
_cell_angle_alpha 90
_cell_angle_beta 90
_cell_angle_gamma 90
_cell_formula_units_Z 12
_cell_length_a 20.70080(10)
_cell_length_b 12.45040(10)
_cell_length_c 27.2297(2)
_cell_measurement_reflns_used 22415
_cell_measurement_temperature 100(2)
_cell_measurement_theta_max 73.8210
_cell_measurement_theta_min 3.2210
_cell_volume 7018.00(8)
_computing_cell_refinement 'CrysAlisPro 1.171.40.53 (Rigaku OD, 2019)'
_computing_data_collection 'CrysAlisPro 1.171.40.53 (Rigaku OD, 2019)'
_computing_data_reduction 'CrysAlisPro 1.171.40.53 (Rigaku OD, 2019)'
_computing_molecular_graphics 'Olex2 1.3 (Dolomanov et al., 2009)'
_computing_publication_material 'Olex2 1.3 (Dolomanov et al., 2009)'
_computing_structure_refinement 'SHELXL 2018/3 (Sheldrick, 2015)'
_computing_structure_solution 'SHELXT 2018/2 (Sheldrick, 2018)'
_diffrn_ambient_environment N~2~
_diffrn_ambient_temperature 100(2)
_diffrn_detector 'CCD plate'
_diffrn_detector_area_resol_mean 10.4839
_diffrn_detector_type Atlas
_diffrn_measured_fraction_theta_full 1.000
_diffrn_measured_fraction_theta_max 0.993
_diffrn_measurement_details
;
List of Runs (angles in degrees, time in seconds):

  # Type    Start    End  Width  t~exp~   \w     \q     \k     \f   Frames
#--------------------------------------------------------------------------
  1  \w    -87.00  -6.00   1.00    1.00    --  -41.68 125.00 -60.00   81
  2  \w    -87.00  -6.00   1.00    1.00    --  -41.68 125.00  90.00   81
  3  \w    -83.00  38.00   1.00    1.00    --  -41.68  19.00 -90.00  121
  4  \w     34.00 135.00   1.00    4.00    --  106.01 -61.00 -60.00  101
  5  \w    103.00 178.00   1.00    4.00    --  106.01  77.00  90.00   75
  6  \w     33.00 112.00   1.00    4.00    --  106.01-125.00-150.00   79
  7  \w    103.00 178.00   1.00    4.00    --  106.01  77.00   0.00   75
  8  \w    103.00 178.00   1.00    4.00    --  106.01  77.00 -30.00   75
  9  \w   -115.00 -14.00   1.00    1.00    --  -41.68 -57.00-180.00  101
 10  \w   -115.00 -14.00   1.00    1.00    --  -41.68 -57.00 -60.00  101
 11  \w     53.00 178.00   1.00    4.00    --  106.01  15.00 -90.00  125
 12  \w     33.00  91.00   1.00    4.00    --  106.01-125.00 -30.00   58
 13  \w     53.00 178.00   1.00    4.00    --  106.01  15.00 150.00  125
;
_diffrn_measurement_device 'four-circle diffractometer'
_diffrn_measurement_device_type 'SuperNova, Dual, Cu at home/near, Atlas'
_diffrn_measurement_method '\w scans'
_diffrn_orient_matrix_type 'CrysAlisPro convention (1999,Acta A55,543-557)'
_diffrn_orient_matrix_UB_11 -0.0577287000
_diffrn_orient_matrix_UB_12 -0.0578922000
_diffrn_orient_matrix_UB_13 -0.0239591000
_diffrn_orient_matrix_UB_21 0.0432461000
_diffrn_orient_matrix_UB_22 -0.0979227000
_diffrn_orient_matrix_UB_23 -0.0107696000
_diffrn_orient_matrix_UB_31 -0.0183262000
_diffrn_orient_matrix_UB_32 -0.0487504000
_diffrn_orient_matrix_UB_33 0.0500939000
_diffrn_radiation_monochromator mirror
_diffrn_radiation_probe x-ray
_diffrn_radiation_type 'Cu K\a'
_diffrn_radiation_wavelength 1.54184
_diffrn_reflns_av_R_equivalents 0.0398
_diffrn_reflns_av_unetI/netI 0.0212
_diffrn_reflns_Laue_measured_fraction_full 1.000
_diffrn_reflns_Laue_measured_fraction_max 0.993
_diffrn_reflns_limit_h_max 25
_diffrn_reflns_limit_h_min -25
_diffrn_reflns_limit_k_max 15
_diffrn_reflns_limit_k_min -15
_diffrn_reflns_limit_l_max 33
_diffrn_reflns_limit_l_min -27
_diffrn_reflns_number 49241
_diffrn_reflns_point_group_measured_fraction_full 1.000
_diffrn_reflns_point_group_measured_fraction_max 0.993
_diffrn_reflns_theta_full 67.684
_diffrn_reflns_theta_max 73.889
_diffrn_reflns_theta_min 3.246
_diffrn_source 'micro-focus sealed X-ray tube'
_diffrn_source_type 'SuperNova (Cu) X-ray Source'
_exptl_absorpt_coefficient_mu 11.961
_exptl_absorpt_correction_T_max 1.000
_exptl_absorpt_correction_T_min 0.713
_exptl_absorpt_correction_type gaussian
_exptl_absorpt_process_details
;
CrysAlisPro 1.171.40.53 (Rigaku Oxford Diffraction, 2019)
Numerical absorption correction based on gaussian integration over
			a multifaceted crystal model
Empirical absorption correction using spherical harmonics,
 implemented in SCALE3 ABSPACK scaling algorithm.
;
_exptl_crystal_colour colourless
_exptl_crystal_colour_primary colourless
_exptl_crystal_density_diffrn 1.705
_exptl_crystal_description block
_exptl_crystal_F_000 3576
_exptl_crystal_size_max 0.177
_exptl_crystal_size_mid 0.095
_exptl_crystal_size_min 0.056
_refine_diff_density_max 0.731
_refine_diff_density_min -0.752
_refine_diff_density_rms 0.081
_refine_ls_extinction_method none
_refine_ls_goodness_of_fit_ref 1.039
_refine_ls_hydrogen_treatment constr
_refine_ls_matrix_type full
_refine_ls_number_parameters 421
_refine_ls_number_reflns 7066
_refine_ls_number_restraints 0
_refine_ls_restrained_S_all 1.039
_refine_ls_R_factor_all 0.0236
_refine_ls_R_factor_gt 0.0194
_refine_ls_shift/su_max 0.004
_refine_ls_shift/su_mean 0.000
_refine_ls_structure_factor_coef Fsqd
_refine_ls_weighting_details 'w=1/[\s^2^(Fo^2^)+(0.0237P)^2^+2.5472P] where P=(Fo^2^+2Fc^2^)/3'
_refine_ls_weighting_scheme calc
_refine_ls_wR_factor_gt 0.0447
_refine_ls_wR_factor_ref 0.0462
_reflns_Friedel_coverage 0.000
_reflns_number_gt 6299
_reflns_number_total 7066
_reflns_threshold_expression 'I > 2\s(I)'
_cod_data_source_file d2dt00239f2.cif
_cod_data_source_block em_240d
_cod_database_code 7709432
_shelx_shelxl_version_number 2018/3
_chemical_oxdiff_formula 'C27 H39  Au N4'
_shelx_space_group_comment
;
The symmetry employed for this shelxl refinement is uniquely defined
by the following loop, which should always be used as a source of
symmetry information in preference to the above space-group names.
They are only intended as comments.
;
_reflns_odcompleteness_completeness 99.97
_reflns_odcompleteness_iscentric 1
_reflns_odcompleteness_theta 66.97
_olex2_refinement_description
;
1. Fixed Uiso
 At 1.2 times of:
  All C(H) groups, All C(H,H) groups
2. Shared sites
{C40, N7}
3. Uiso/Uaniso restraints and constraints
Uanis(C40) = Uanis(N7)
4. Others
 Fixed Sof: N7(0.5) C40(0.5) H40(0.5)
5.a Ternary CH refined with riding coordinates:
 C11(H11), C13(H13), C15(H15), C21(H21), C23(H23), C25(H25), C33(H33),
 C34(H34), C36(H36)
5.b Secondary CH2 refined with riding coordinates:
 C8(H8A,H8B), C9(H9A,H9B), C10(H10A,H10B), C12(H12A,H12B), C14(H14A,H14B),
 C16(H16A,H16B), C17(H17A,H17B), C18(H18A,H18B), C20(H20A,H20B), C22(H22A,H22B),
  C24(H24A,H24B), C26(H26A,H26B), C30(H30A,H30B), C31(H31A,H31B), C32(H32A,
 H32B), C35(H35A,H35B), C37(H37A,H37B), C38(H38A,H38B)
5.c Aromatic/amide H refined with riding coordinates:
 C1(H1), C2(H2), C3(H3), C5(H5), C6(H6), C28(H28), C39(H39), C40(H40)
;
_smtbx_masks_void_probe_radius 1.2
_smtbx_masks_void_truncation_radius 1.2
_olex2_date_sample_data_collection 2021-08-05
_olex2_exptl_crystal_mounting_method 'Mounted on a LithoLoop'
_olex2_submission_special_instructions 'No special instructions were received'
_oxdiff_exptl_absorpt_empirical_details
;
Empirical correction (ABSPACK) includes:
- Absorption correction using spherical harmonics
- Frame scaling
;
_oxdiff_exptl_absorpt_empirical_full_max 1.807
_oxdiff_exptl_absorpt_empirical_full_min 0.802

loop_
_space_group_symop_operation_xyz
'x, y, z'
'-x+1/2, -y+1/2, z+1/2'
'-x, y, -z+1/2'
'x+1/2, -y+1/2, -z'
'-x, -y, -z'
'x-1/2, y-1/2, -z-1/2'
'x, -y, z-1/2'
'-x-1/2, y-1/2, z'

loop_
_atom_site_label
_atom_site_type_symbol
_atom_site_fract_x
_atom_site_fract_y
_atom_site_fract_z
_atom_site_U_iso_or_equiv
_atom_site_adp_type
_atom_site_occupancy
_atom_site_site_symmetry_order
_atom_site_calc_flag
_atom_site_refinement_flags_posn
_atom_site_refinement_flags_adp
_atom_site_refinement_flags_occupancy
_atom_site_disorder_assembly
_atom_site_disorder_group
Au1 Au 0.18699(2) 0.20393(2) 0.61698(2) 0.01816(4) Uani 1 1 d . . . . .
N1 N 0.07577(11) 0.2582(2) 0.55152(9) 0.0263(5) Uani 1 1 d . . . . .
N2 N 0.10077(10) 0.26562(19) 0.59742(9) 0.0204(4) Uani 1 1 d . . . . .
N3 N 0.31836(10) 0.10187(18) 0.60633(8) 0.0191(4) Uani 1 1 d . . . . .
N4 N 0.30014(10) 0.14683(19) 0.68190(8) 0.0195(4) Uani 1 1 d . . . . .
C1 C 0.01820(13) 0.3090(3) 0.55340(12) 0.0292(6) Uani 1 1 d . . . . .
H1 H -0.010570 0.316590 0.526448 0.035 Uiso 1 1 calc R U . . .
C2 C 0.00699(13) 0.3485(3) 0.60038(11) 0.0276(6) Uani 1 1 d . . . . .
H2 H -0.029689 0.387389 0.611488 0.033 Uiso 1 1 calc R U . . .
C3 C 0.05999(12) 0.3195(2) 0.62713(10) 0.0226(5) Uani 1 1 d . . . . .
H3 H 0.066925 0.334666 0.660916 0.027 Uiso 1 1 calc R U . . .
C4 C 0.27359(12) 0.1470(2) 0.63649(10) 0.0198(5) Uani 1 1 d . . . . .
C5 C 0.37231(13) 0.0737(2) 0.63313(10) 0.0231(5) Uani 1 1 d . . . . .
H5 H 0.410341 0.040873 0.620638 0.028 Uiso 1 1 calc R U . . .
C6 C 0.36131(12) 0.1010(2) 0.67994(11) 0.0244(6) Uani 1 1 d . . . . .
H6 H 0.389970 0.090982 0.706804 0.029 Uiso 1 1 calc R U . . .
C7 C 0.26763(12) 0.1824(2) 0.72831(10) 0.0218(5) Uani 1 1 d . . . . .
C8 C 0.21035(13) 0.1066(2) 0.73897(11) 0.0251(6) Uani 1 1 d . . . . .
H8A H 0.178862 0.109995 0.711653 0.030 Uiso 1 1 calc R U . . .
H8B H 0.226009 0.031719 0.741744 0.030 Uiso 1 1 calc R U . . .
C9 C 0.31573(13) 0.1757(3) 0.77125(10) 0.0264(6) Uani 1 1 d . . . . .
H9A H 0.331710 0.101069 0.774569 0.032 Uiso 1 1 calc R U . . .
H9B H 0.353205 0.222891 0.764639 0.032 Uiso 1 1 calc R U . . .
C10 C 0.24412(13) 0.2988(2) 0.72388(10) 0.0238(5) Uani 1 1 d . . . . .
H10A H 0.213810 0.305273 0.695921 0.029 Uiso 1 1 calc R U . . .
H10B H 0.281314 0.346924 0.717721 0.029 Uiso 1 1 calc R U . . .
C11 C 0.17746(14) 0.1406(3) 0.78722(11) 0.0300(6) Uani 1 1 d . . . . .
H11 H 0.140173 0.091745 0.794084 0.036 Uiso 1 1 calc R U . . .
C12 C 0.22600(15) 0.1346(3) 0.82980(11) 0.0331(7) Uani 1 1 d . . . . .
H12A H 0.204623 0.155688 0.860863 0.040 Uiso 1 1 calc R U . . .
H12B H 0.242051 0.060105 0.833413 0.040 Uiso 1 1 calc R U . . .
C13 C 0.28259(14) 0.2105(3) 0.81914(11) 0.0314(7) Uani 1 1 d . . . . .
H13 H 0.314391 0.206323 0.846719 0.038 Uiso 1 1 calc R U . . .
C14 C 0.25826(15) 0.3256(3) 0.81449(11) 0.0325(7) Uani 1 1 d . . . . .
H14A H 0.295021 0.374627 0.808334 0.039 Uiso 1 1 calc R U . . .
H14B H 0.236918 0.347842 0.845384 0.039 Uiso 1 1 calc R U . . .
C15 C 0.21003(13) 0.3318(2) 0.77171(11) 0.0265(6) Uani 1 1 d . . . . .
H15 H 0.193757 0.407091 0.768529 0.032 Uiso 1 1 calc R U . . .
C16 C 0.15309(14) 0.2562(3) 0.78199(11) 0.0283(6) Uani 1 1 d . . . . .
H16A H 0.131012 0.278477 0.812599 0.034 Uiso 1 1 calc R U . . .
H16B H 0.121564 0.260483 0.754726 0.034 Uiso 1 1 calc R U . . .
C17 C 0.29381(12) 0.1831(2) 0.52460(10) 0.0214(5) Uani 1 1 d . . . . .
H17A H 0.329697 0.234938 0.528502 0.026 Uiso 1 1 calc R U . . .
H17B H 0.254112 0.216069 0.538144 0.026 Uiso 1 1 calc R U . . .
C18 C 0.25468(12) -0.0027(2) 0.54644(10) 0.0219(5) Uani 1 1 d . . . . .
H18A H 0.214163 0.026431 0.560413 0.026 Uiso 1 1 calc R U . . .
H18B H 0.265565 -0.069578 0.564306 0.026 Uiso 1 1 calc R U . . .
C19 C 0.30938(12) 0.0794(2) 0.55273(10) 0.0188(5) Uani 1 1 d . . . . .
C20 C 0.37174(12) 0.0311(2) 0.53147(10) 0.0226(5) Uani 1 1 d . . . . .
H20A H 0.407828 0.082425 0.535725 0.027 Uiso 1 1 calc R U . . .
H20B H 0.382706 -0.035737 0.549319 0.027 Uiso 1 1 calc R U . . .
C21 C 0.24504(13) -0.0276(2) 0.49160(10) 0.0258(6) Uani 1 1 d . . . . .
H21 H 0.208981 -0.080363 0.487587 0.031 Uiso 1 1 calc R U . . .
C22 C 0.30768(14) -0.0754(3) 0.47055(11) 0.0287(6) Uani 1 1 d . . . . .
H22A H 0.318574 -0.142653 0.488065 0.034 Uiso 1 1 calc R U . . .
H22B H 0.301770 -0.092381 0.435324 0.034 Uiso 1 1 calc R U . . .
C23 C 0.36254(12) 0.0064(3) 0.47674(11) 0.0260(6) Uani 1 1 d . . . . .
H23 H 0.403412 -0.024676 0.463254 0.031 Uiso 1 1 calc R U . . .
C24 C 0.34602(13) 0.1097(3) 0.44866(11) 0.0267(6) Uani 1 1 d . . . . .
H24A H 0.381847 0.161882 0.451835 0.032 Uiso 1 1 calc R U . . .
H24B H 0.340008 0.093352 0.413368 0.032 Uiso 1 1 calc R U . . .
C25 C 0.28401(12) 0.1576(2) 0.46978(10) 0.0235(6) Uani 1 1 d . . . . .
H25 H 0.272981 0.225059 0.451699 0.028 Uiso 1 1 calc R U . . .
C26 C 0.22830(12) 0.0766(3) 0.46463(11) 0.0259(6) Uani 1 1 d . . . . .
H26A H 0.188281 0.107644 0.478586 0.031 Uiso 1 1 calc R U . . .
H26B H 0.220573 0.061185 0.429454 0.031 Uiso 1 1 calc R U . . .
Au2 Au 0.500000 0.26480(2) 0.750000 0.01708(4) Uani 1 2 d S T P B .
N5 N 0.50066(10) 0.49083(18) 0.78967(8) 0.0196(4) Uani 1 1 d . . . . .
N6 N 0.500000 0.1030(3) 0.750000 0.0270(7) Uani 1 2 d S T P . .
C27 C 0.500000 0.4260(3) 0.750000 0.0190(7) Uani 1 2 d S T P . .
C28 C 0.50051(14) 0.5968(2) 0.77481(11) 0.0260(6) Uani 1 1 d . . . . .
H28 H 0.501021 0.658167 0.795550 0.031 Uiso 1 1 calc R U . . .
C29 C 0.50113(12) 0.4521(2) 0.84169(9) 0.0190(5) Uani 1 1 d . . . . .
C30 C 0.44033(12) 0.3844(2) 0.85123(9) 0.0208(5) Uani 1 1 d . . . . .
H30A H 0.401272 0.428738 0.845761 0.025 Uiso 1 1 calc R U . . .
H30B H 0.439050 0.323083 0.828117 0.025 Uiso 1 1 calc R U . . .
C31 C 0.56270(13) 0.3859(3) 0.85057(10) 0.0269(6) Uani 1 1 d . . . . .
H31A H 0.564400 0.325012 0.827243 0.032 Uiso 1 1 calc R U . . .
H31B H 0.601299 0.431361 0.845167 0.032 Uiso 1 1 calc R U . . .
C32 C 0.50086(13) 0.5478(2) 0.87722(10) 0.0253(6) Uani 1 1 d . . . . .
H32A H 0.461807 0.592109 0.871677 0.030 Uiso 1 1 calc R U . . .
H32B H 0.539315 0.593316 0.871340 0.030 Uiso 1 1 calc R U . . .
C33 C 0.50149(13) 0.5059(3) 0.93032(10) 0.0270(6) Uani 1 1 d . . . . .
H33 H 0.501532 0.568340 0.953433 0.032 Uiso 1 1 calc R U . . .
C34 C 0.56238(16) 0.3436(3) 0.90345(11) 0.0375(8) Uani 1 1 d . . . . .
H34 H 0.601829 0.298931 0.909077 0.045 Uiso 1 1 calc R U . . .
C35 C 0.44132(13) 0.4376(3) 0.93967(10) 0.0268(6) Uani 1 1 d . . . . .
H35A H 0.441473 0.411084 0.973936 0.032 Uiso 1 1 calc R U . . .
H35B H 0.402002 0.481634 0.934793 0.032 Uiso 1 1 calc R U . . .
C36 C 0.44105(15) 0.3429(3) 0.90412(10) 0.0272(6) Uani 1 1 d . . . . .
H36 H 0.401888 0.297714 0.910082 0.033 Uiso 1 1 calc R U . . .
C37 C 0.50213(18) 0.2747(3) 0.91153(11) 0.0375(7) Uani 1 1 d . . . . .
H37A H 0.502561 0.244845 0.945230 0.045 Uiso 1 1 calc R U . . .
H37B H 0.502078 0.213949 0.888061 0.045 Uiso 1 1 calc R U . . .
C38 C 0.56229(14) 0.4380(3) 0.93922(11) 0.0380(8) Uani 1 1 d . . . . .
H38A H 0.601379 0.482471 0.934144 0.046 Uiso 1 1 calc R U . . .
H38B H 0.562637 0.411169 0.973435 0.046 Uiso 1 1 calc R U . . .
C39 C 0.5152(2) -0.0626(3) 0.72746(15) 0.0550(12) Uani 1 1 d . . . . .
H39 H 0.527802 -0.124179 0.709248 0.066 Uiso 1 1 calc R U . A 1
N7 N 0.52386(15) 0.0409(2) 0.71384(11) 0.0356(7) Uani 0.5 1 d . . P B 2
C40 C 0.52386(15) 0.0409(2) 0.71384(11) 0.0356(7) Uani 0.5 1 d . . P B 1
H40 H 0.543209 0.065262 0.684231 0.043 Uiso 0.5 1 calc R U P B 1

loop_
_atom_site_aniso_label
_atom_site_aniso_U_11
_atom_site_aniso_U_22
_atom_site_aniso_U_33
_atom_site_aniso_U_23
_atom_site_aniso_U_13
_atom_site_aniso_U_12
Au1 0.01251(5) 0.02461(6) 0.01737(6) -0.00057(4) -0.00116(4) 0.00089(4)
N1 0.0191(10) 0.0363(13) 0.0234(12) -0.0070(10) -0.0027(9) 0.0011(9)
N2 0.0146(9) 0.0261(12) 0.0203(11) -0.0003(9) -0.0002(8) 0.0000(8)
N3 0.0134(9) 0.0238(11) 0.0202(11) -0.0009(9) -0.0039(8) 0.0009(8)
N4 0.0147(9) 0.0259(12) 0.0180(11) -0.0024(9) -0.0037(8) 0.0005(8)
C1 0.0166(12) 0.0427(17) 0.0283(16) -0.0074(13) -0.0050(11) 0.0015(11)
C2 0.0154(12) 0.0383(16) 0.0292(15) -0.0089(13) -0.0020(11) 0.0050(11)
C3 0.0143(11) 0.0371(15) 0.0164(13) -0.0042(11) 0.0012(10) 0.0020(10)
C4 0.0170(11) 0.0205(13) 0.0217(13) 0.0001(10) -0.0024(10) -0.0005(9)
C5 0.0175(11) 0.0296(14) 0.0222(13) -0.0027(11) -0.0060(10) 0.0028(10)
C6 0.0167(11) 0.0323(15) 0.0243(14) -0.0034(12) -0.0072(10) 0.0032(10)
C7 0.0188(12) 0.0306(15) 0.0161(13) -0.0035(11) -0.0005(10) -0.0020(10)
C8 0.0222(12) 0.0288(15) 0.0244(14) -0.0010(11) -0.0024(11) -0.0032(10)
C9 0.0207(12) 0.0380(16) 0.0205(14) -0.0043(12) -0.0054(11) 0.0001(11)
C10 0.0215(12) 0.0270(14) 0.0228(14) -0.0023(11) 0.0016(11) -0.0021(10)
C11 0.0277(14) 0.0388(17) 0.0234(14) 0.0024(13) 0.0004(12) -0.0088(12)
C12 0.0364(15) 0.0426(18) 0.0203(14) 0.0016(13) 0.0017(12) -0.0043(14)
C13 0.0272(14) 0.0469(19) 0.0202(15) -0.0055(13) -0.0056(12) -0.0030(13)
C14 0.0291(14) 0.0434(18) 0.0249(15) -0.0110(13) 0.0026(12) -0.0067(13)
C15 0.0239(13) 0.0303(15) 0.0254(15) -0.0067(12) 0.0031(11) -0.0019(11)
C16 0.0233(13) 0.0391(17) 0.0225(14) -0.0042(12) 0.0030(11) -0.0033(12)
C17 0.0159(11) 0.0278(14) 0.0204(14) 0.0007(11) -0.0020(10) -0.0023(9)
C18 0.0202(12) 0.0264(13) 0.0193(13) -0.0018(11) 0.0012(10) -0.0036(10)
C19 0.0158(11) 0.0241(13) 0.0166(12) -0.0019(10) -0.0024(10) -0.0013(9)
C20 0.0158(11) 0.0320(14) 0.0200(13) -0.0015(11) -0.0010(10) 0.0017(10)
C21 0.0209(12) 0.0339(16) 0.0228(14) -0.0071(11) 0.0001(11) -0.0068(11)
C22 0.0293(14) 0.0365(16) 0.0202(14) -0.0080(12) 0.0009(11) -0.0016(12)
C23 0.0177(12) 0.0386(16) 0.0217(15) -0.0041(12) 0.0011(10) 0.0027(11)
C24 0.0170(12) 0.0428(17) 0.0204(14) 0.0012(12) 0.0025(10) -0.0027(11)
C25 0.0179(12) 0.0350(15) 0.0177(13) 0.0047(11) -0.0011(10) 0.0001(11)
C26 0.0146(11) 0.0431(17) 0.0201(14) -0.0034(12) -0.0024(10) -0.0029(11)
Au2 0.01940(7) 0.01840(7) 0.01344(7) 0.000 -0.00281(5) 0.000
N5 0.0197(10) 0.0200(11) 0.0192(11) -0.0023(8) 0.0039(8) -0.0027(8)
N6 0.0224(15) 0.0245(17) 0.0340(19) 0.000 -0.0133(14) 0.000
C27 0.0179(15) 0.0248(18) 0.0143(17) 0.000 0.0004(13) 0.000
C28 0.0302(13) 0.0197(13) 0.0280(14) -0.0037(11) 0.0100(12) 0.0001(11)
C29 0.0173(11) 0.0263(13) 0.0135(12) -0.0040(10) 0.0002(9) -0.0023(10)
C30 0.0214(11) 0.0275(14) 0.0136(12) -0.0012(11) -0.0013(10) -0.0045(10)
C31 0.0181(11) 0.0441(17) 0.0184(13) -0.0095(13) -0.0043(10) 0.0073(11)
C32 0.0227(12) 0.0289(14) 0.0244(14) -0.0101(11) 0.0048(11) -0.0050(11)
C33 0.0216(12) 0.0430(17) 0.0162(13) -0.0114(12) 0.0009(10) -0.0071(12)
C34 0.0328(15) 0.061(2) 0.0187(15) -0.0070(14) -0.0085(12) 0.0188(15)
C35 0.0234(13) 0.0415(17) 0.0154(13) -0.0042(12) 0.0015(10) -0.0035(12)
C36 0.0323(14) 0.0365(16) 0.0129(13) 0.0020(11) -0.0016(11) -0.0080(12)
C37 0.059(2) 0.0382(17) 0.0156(14) 0.0029(12) -0.0055(14) 0.0083(16)
C38 0.0227(13) 0.072(2) 0.0193(15) -0.0128(15) -0.0069(12) 0.0015(15)
C39 0.086(3) 0.0244(16) 0.055(2) -0.0082(15) -0.043(2) 0.0059(17)
N7 0.0404(15) 0.0288(15) 0.0378(17) -0.0081(13) -0.0183(13) 0.0052(12)
C40 0.0404(15) 0.0288(15) 0.0378(17) -0.0081(13) -0.0183(13) 0.0052(12)

loop_
_atom_type_symbol
_atom_type_description
_atom_type_scat_dispersion_real
_atom_type_scat_dispersion_imag
_atom_type_scat_source
C C 0.0181 0.0091 'International Tables Vol C Tables 4.2.6.8 and 6.1.1.4'
H H 0.0000 0.0000 'International Tables Vol C Tables 4.2.6.8 and 6.1.1.4'
Au Au -4.4197 7.2980 'International Tables Vol C Tables 4.2.6.8 and 6.1.1.4'
N N 0.0311 0.0180 'International Tables Vol C Tables 4.2.6.8 and 6.1.1.4'

loop_
_exptl_crystal_face_index_h
_exptl_crystal_face_index_k
_exptl_crystal_face_index_l
_exptl_crystal_face_perp_dist
5 1 -16 0.0207
-7 2 14 0.0128
4 -4 15 0.0433
11 1 -10 0.0325
-13 1 -1 0.0165
-1 -7 -8 0.0574

loop_
_geom_angle_atom_site_label_1
_geom_angle_atom_site_label_2
_geom_angle_atom_site_label_3
_geom_angle
_geom_angle_site_symmetry_1
_geom_angle_site_symmetry_3
_geom_angle_publ_flag
C4 Au1 N2 178.36(10) . . ?
C1 N1 N2 105.7(2) . . ?
N1 N2 Au1 123.77(17) . . ?
C3 N2 Au1 125.86(19) . . ?
C3 N2 N1 110.4(2) . . ?
C4 N3 C5 109.7(2) . . ?
C4 N3 C19 125.5(2) . . ?
C5 N3 C19 124.7(2) . . ?
C4 N4 C6 109.6(2) . . ?
C4 N4 C7 126.0(2) . . ?
C6 N4 C7 124.2(2) . . ?
N1 C1 H1 124.8 . . ?
N1 C1 C2 110.4(3) . . ?
C2 C1 H1 124.8 . . ?
C1 C2 H2 127.4 . . ?
C3 C2 C1 105.3(2) . . ?
C3 C2 H2 127.4 . . ?
N2 C3 C2 108.3(2) . . ?
N2 C3 H3 125.8 . . ?
C2 C3 H3 125.8 . . ?
N3 C4 Au1 126.7(2) . . ?
N4 C4 Au1 127.4(2) . . ?
N4 C4 N3 105.9(2) . . ?
N3 C5 H5 126.2 . . ?
C6 C5 N3 107.5(2) . . ?
C6 C5 H5 126.2 . . ?
N4 C6 H6 126.4 . . ?
C5 C6 N4 107.2(2) . . ?
C5 C6 H6 126.4 . . ?
N4 C7 C8 108.9(2) . . ?
N4 C7 C9 109.5(2) . . ?
N4 C7 C10 110.8(2) . . ?
C9 C7 C8 108.7(2) . . ?
C10 C7 C8 110.4(2) . . ?
C10 C7 C9 108.5(2) . . ?
C7 C8 H8A 109.8 . . ?
C7 C8 H8B 109.8 . . ?
H8A C8 H8B 108.2 . . ?
C11 C8 C7 109.4(2) . . ?
C11 C8 H8A 109.8 . . ?
C11 C8 H8B 109.8 . . ?
C7 C9 H9A 109.7 . . ?
C7 C9 H9B 109.7 . . ?
H9A C9 H9B 108.2 . . ?
C13 C9 C7 109.9(2) . . ?
C13 C9 H9A 109.7 . . ?
C13 C9 H9B 109.7 . . ?
C7 C10 H10A 109.8 . . ?
C7 C10 H10B 109.8 . . ?
C7 C10 C15 109.4(2) . . ?
H10A C10 H10B 108.2 . . ?
C15 C10 H10A 109.8 . . ?
C15 C10 H10B 109.8 . . ?
C8 C11 H11 109.5 . . ?
C12 C11 C8 110.0(2) . . ?
C12 C11 H11 109.5 . . ?
C16 C11 C8 108.9(2) . . ?
C16 C11 H11 109.5 . . ?
C16 C11 C12 109.3(3) . . ?
C11 C12 H12A 109.9 . . ?
C11 C12 H12B 109.9 . . ?
H12A C12 H12B 108.3 . . ?
C13 C12 C11 109.1(3) . . ?
C13 C12 H12A 109.9 . . ?
C13 C12 H12B 109.9 . . ?
C9 C13 H13 109.2 . . ?
C12 C13 C9 109.1(3) . . ?
C12 C13 H13 109.2 . . ?
C14 C13 C9 110.0(3) . . ?
C14 C13 C12 110.1(3) . . ?
C14 C13 H13 109.2 . . ?
C13 C14 H14A 109.9 . . ?
C13 C14 H14B 109.9 . . ?
C13 C14 C15 109.0(2) . . ?
H14A C14 H14B 108.3 . . ?
C15 C14 H14A 109.9 . . ?
C15 C14 H14B 109.9 . . ?
C10 C15 H15 109.4 . . ?
C14 C15 C10 109.3(2) . . ?
C14 C15 H15 109.4 . . ?
C16 C15 C10 110.1(2) . . ?
C16 C15 C14 109.3(3) . . ?
C16 C15 H15 109.4 . . ?
C11 C16 C15 109.9(2) . . ?
C11 C16 H16A 109.7 . . ?
C11 C16 H16B 109.7 . . ?
C15 C16 H16A 109.7 . . ?
C15 C16 H16B 109.7 . . ?
H16A C16 H16B 108.2 . . ?
H17A C17 H17B 108.2 . . ?
C19 C17 H17A 109.7 . . ?
C19 C17 H17B 109.7 . . ?
C19 C17 C25 109.8(2) . . ?
C25 C17 H17A 109.7 . . ?
C25 C17 H17B 109.7 . . ?
H18A C18 H18B 108.2 . . ?
C19 C18 H18A 109.7 . . ?
C19 C18 H18B 109.7 . . ?
C19 C18 C21 109.8(2) . . ?
C21 C18 H18A 109.7 . . ?
C21 C18 H18B 109.7 . . ?
N3 C19 C17 110.8(2) . . ?
N3 C19 C18 108.9(2) . . ?
N3 C19 C20 109.6(2) . . ?
C17 C19 C18 110.5(2) . . ?
C17 C19 C20 108.5(2) . . ?
C18 C19 C20 108.4(2) . . ?
C19 C20 H20A 109.7 . . ?
C19 C20 H20B 109.7 . . ?
H20A C20 H20B 108.2 . . ?
C23 C20 C19 109.9(2) . . ?
C23 C20 H20A 109.7 . . ?
C23 C20 H20B 109.7 . . ?
C18 C21 H21 109.6 . . ?
C22 C21 C18 109.3(2) . . ?
C22 C21 H21 109.6 . . ?
C26 C21 C18 108.9(2) . . ?
C26 C21 H21 109.6 . . ?
C26 C21 C22 109.9(2) . . ?
C21 C22 H22A 109.9 . . ?
C21 C22 H22B 109.9 . . ?
H22A C22 H22B 108.3 . . ?
C23 C22 C21 109.1(2) . . ?
C23 C22 H22A 109.9 . . ?
C23 C22 H22B 109.9 . . ?
C20 C23 C22 109.4(2) . . ?
C20 C23 H23 109.2 . . ?
C20 C23 C24 110.1(2) . . ?
C22 C23 H23 109.2 . . ?
C22 C23 C24 109.6(2) . . ?
C24 C23 H23 109.2 . . ?
C23 C24 H24A 109.9 . . ?
C23 C24 H24B 109.9 . . ?
H24A C24 H24B 108.3 . . ?
C25 C24 C23 109.1(2) . . ?
C25 C24 H24A 109.9 . . ?
C25 C24 H24B 109.9 . . ?
C17 C25 H25 109.5 . . ?
C24 C25 C17 109.6(2) . . ?
C24 C25 H25 109.5 . . ?
C24 C25 C26 109.8(2) . . ?
C26 C25 C17 108.8(2) . . ?
C26 C25 H25 109.5 . . ?
C21 C26 C25 110.0(2) . . ?
C21 C26 H26A 109.7 . . ?
C21 C26 H26B 109.7 . . ?
C25 C26 H26A 109.7 . . ?
C25 C26 H26B 109.7 . . ?
H26A C26 H26B 108.2 . . ?
C27 Au2 N6 180.0 . . ?
C27 N5 C28 109.7(2) . . ?
C27 N5 C29 124.5(2) . . ?
C28 N5 C29 125.8(2) . . ?
N7 N6 Au2 125.06(19) 3_656 . ?
N7 N6 Au2 125.06(19) . . ?
N7 N6 N7 109.9(4) . 3_656 ?
C40 N6 Au2 125.06(19) . . ?
C40 N6 N7 109.9(4) . 3_656 ?
N5 C27 Au2 126.76(16) . . ?
N5 C27 Au2 126.76(16) 3_656 . ?
N5 C27 N5 106.5(3) . 3_656 ?
N5 C28 H28 126.5 . . ?
C28 C28 N5 107.05(16) 3_656 . ?
C28 C28 H28 126.5 3_656 . ?
N5 C29 C30 109.3(2) . . ?
N5 C29 C31 109.1(2) . . ?
N5 C29 C32 110.3(2) . . ?
C30 C29 C31 111.0(2) . . ?
C32 C29 C30 108.4(2) . . ?
C32 C29 C31 108.7(2) . . ?
C29 C30 H30A 109.7 . . ?
C29 C30 H30B 109.7 . . ?
H30A C30 H30B 108.2 . . ?
C36 C30 C29 109.7(2) . . ?
C36 C30 H30A 109.7 . . ?
C36 C30 H30B 109.7 . . ?
C29 C31 H31A 109.8 . . ?
C29 C31 H31B 109.8 . . ?
H31A C31 H31B 108.3 . . ?
C34 C31 C29 109.2(2) . . ?
C34 C31 H31A 109.8 . . ?
C34 C31 H31B 109.8 . . ?
C29 C32 H32A 109.8 . . ?
C29 C32 H32B 109.8 . . ?
C29 C32 C33 109.2(2) . . ?
H32A C32 H32B 108.3 . . ?
C33 C32 H32A 109.8 . . ?
C33 C32 H32B 109.8 . . ?
C32 C33 H33 109.1 . . ?
C35 C33 C32 109.8(2) . . ?
C35 C33 H33 109.1 . . ?
C35 C33 C38 109.6(3) . . ?
C38 C33 C32 110.0(2) . . ?
C38 C33 H33 109.1 . . ?
C31 C34 H34 109.4 . . ?
C37 C34 C31 109.4(3) . . ?
C37 C34 H34 109.4 . . ?
C38 C34 C31 109.5(3) . . ?
C38 C34 H34 109.4 . . ?
C38 C34 C37 109.8(3) . . ?
C33 C35 H35A 109.9 . . ?
C33 C35 H35B 109.9 . . ?
H35A C35 H35B 108.3 . . ?
C36 C35 C33 109.1(2) . . ?
C36 C35 H35A 109.9 . . ?
C36 C35 H35B 109.9 . . ?
C30 C36 H36 109.6 . . ?
C30 C36 C37 108.6(2) . . ?
C35 C36 C30 109.6(2) . . ?
C35 C36 H36 109.6 . . ?
C35 C36 C37 109.9(2) . . ?
C37 C36 H36 109.6 . . ?
C34 C37 C36 110.0(3) . . ?
C34 C37 H37A 109.7 . . ?
C34 C37 H37B 109.7 . . ?
C36 C37 H37A 109.7 . . ?
C36 C37 H37B 109.7 . . ?
H37A C37 H37B 108.2 . . ?
C33 C38 H38A 109.9 . . ?
C33 C38 H38B 109.9 . . ?
C34 C38 C33 108.9(2) . . ?
C34 C38 H38A 109.9 . . ?
C34 C38 H38B 109.9 . . ?
H38A C38 H38B 108.3 . . ?
C39 C39 H39 126.1 3_656 . ?
C40 C39 C39 107.7(2) . 3_656 ?
C40 C39 H39 126.1 . . ?
N6 N7 C39 107.3(3) . . ?
N6 C40 C39 107.3(3) . . ?
N6 C40 H40 126.3 . . ?
C39 C40 H40 126.3 . . ?

loop_
_geom_bond_atom_site_label_1
_geom_bond_atom_site_label_2
_geom_bond_distance
_geom_bond_site_symmetry_2
_geom_bond_publ_flag
Au1 N2 2.015(2) . ?
Au1 C4 2.000(3) . ?
N1 N2 1.356(3) . ?
N1 C1 1.350(4) . ?
N2 C3 1.348(3) . ?
N3 C4 1.360(3) . ?
N3 C5 1.379(3) . ?
N3 C19 1.498(3) . ?
N4 C4 1.353(4) . ?
N4 C6 1.390(3) . ?
N4 C7 1.498(3) . ?
C1 H1 0.9500 . ?
C1 C2 1.390(4) . ?
C2 H2 0.9500 . ?
C2 C3 1.366(4) . ?
C3 H3 0.9500 . ?
C5 H5 0.9500 . ?
C5 C6 1.339(4) . ?
C6 H6 0.9500 . ?
C7 C8 1.543(4) . ?
C7 C9 1.538(4) . ?
C7 C10 1.534(4) . ?
C8 H8A 0.9900 . ?
C8 H8B 0.9900 . ?
C8 C11 1.539(4) . ?
C9 H9A 0.9900 . ?
C9 H9B 0.9900 . ?
C9 C13 1.536(4) . ?
C10 H10A 0.9900 . ?
C10 H10B 0.9900 . ?
C10 C15 1.537(4) . ?
C11 H11 1.0000 . ?
C11 C12 1.536(4) . ?
C11 C16 1.533(4) . ?
C12 H12A 0.9900 . ?
C12 H12B 0.9900 . ?
C12 C13 1.533(4) . ?
C13 H13 1.0000 . ?
C13 C14 1.524(5) . ?
C14 H14A 0.9900 . ?
C14 H14B 0.9900 . ?
C14 C15 1.536(4) . ?
C15 H15 1.0000 . ?
C15 C16 1.534(4) . ?
C16 H16A 0.9900 . ?
C16 H16B 0.9900 . ?
C17 H17A 0.9900 . ?
C17 H17B 0.9900 . ?
C17 C19 1.535(4) . ?
C17 C25 1.539(4) . ?
C18 H18A 0.9900 . ?
C18 H18B 0.9900 . ?
C18 C19 1.536(3) . ?
C18 C21 1.538(4) . ?
C19 C20 1.537(3) . ?
C20 H20A 0.9900 . ?
C20 H20B 0.9900 . ?
C20 C23 1.534(4) . ?
C21 H21 1.0000 . ?
C21 C22 1.537(4) . ?
C21 C26 1.531(4) . ?
C22 H22A 0.9900 . ?
C22 H22B 0.9900 . ?
C22 C23 1.534(4) . ?
C23 H23 1.0000 . ?
C23 C24 1.535(4) . ?
C24 H24A 0.9900 . ?
C24 H24B 0.9900 . ?
C24 C25 1.528(4) . ?
C25 H25 1.0000 . ?
C25 C26 1.538(4) . ?
C26 H26A 0.9900 . ?
C26 H26B 0.9900 . ?
Au2 N6 2.014(3) . ?
Au2 C27 2.007(4) . ?
N5 C27 1.348(3) . ?
N5 C28 1.380(4) . ?
N5 C29 1.496(3) . ?
N6 N7 1.346(4) . ?
N6 N7 1.346(4) 3_656 ?
N6 C40 1.346(4) . ?
C28 C28 1.351(6) 3_656 ?
C28 H28 0.9500 . ?
C29 C30 1.537(3) . ?
C29 C31 1.537(4) . ?
C29 C32 1.535(4) . ?
C30 H30A 0.9900 . ?
C30 H30B 0.9900 . ?
C30 C36 1.530(4) . ?
C31 H31A 0.9900 . ?
C31 H31B 0.9900 . ?
C31 C34 1.533(4) . ?
C32 H32A 0.9900 . ?
C32 H32B 0.9900 . ?
C32 C33 1.537(4) . ?
C33 H33 1.0000 . ?
C33 C35 1.529(4) . ?
C33 C38 1.535(4) . ?
C34 H34 1.0000 . ?
C34 C37 1.530(5) . ?
C34 C38 1.527(5) . ?
C35 H35A 0.9900 . ?
C35 H35B 0.9900 . ?
C35 C36 1.526(4) . ?
C36 H36 1.0000 . ?
C36 C37 1.536(5) . ?
C37 H37A 0.9900 . ?
C37 H37B 0.9900 . ?
C38 H38A 0.9900 . ?
C38 H38B 0.9900 . ?
C39 C39 1.379(10) 3_656 ?
C39 H39 0.9500 . ?
C39 N7 1.353(5) . ?
C39 C40 1.353(5) . ?
C40 H40 0.9500 . ?

loop_
_geom_torsion_atom_site_label_1
_geom_torsion_atom_site_label_2
_geom_torsion_atom_site_label_3
_geom_torsion_atom_site_label_4
_geom_torsion
_geom_torsion_site_symmetry_1
_geom_torsion_site_symmetry_2
_geom_torsion_site_symmetry_3
_geom_torsion_site_symmetry_4
_geom_torsion_publ_flag
Au1 N2 C3 C2 179.8(2) . . . . ?
N1 N2 C3 C2 -0.1(3) . . . . ?
N1 C1 C2 C3 -0.2(4) . . . . ?
N2 N1 C1 C2 0.1(4) . . . . ?
N3 C5 C6 N4 -0.2(3) . . . . ?
N3 C19 C20 C23 179.2(2) . . . . ?
N4 C7 C8 C11 178.7(2) . . . . ?
N4 C7 C9 C13 -179.2(2) . . . . ?
N4 C7 C10 C15 179.0(2) . . . . ?
C1 N1 N2 Au1 -179.9(2) . . . . ?
C1 N1 N2 C3 0.0(3) . . . . ?
C1 C2 C3 N2 0.2(4) . . . . ?
C4 N3 C5 C6 0.0(3) . . . . ?
C4 N3 C19 C17 58.7(3) . . . . ?
C4 N3 C19 C18 -63.1(3) . . . . ?
C4 N3 C19 C20 178.4(2) . . . . ?
C4 N4 C6 C5 0.4(3) . . . . ?
C4 N4 C7 C8 64.5(3) . . . . ?
C4 N4 C7 C9 -176.7(3) . . . . ?
C4 N4 C7 C10 -57.1(3) . . . . ?
C5 N3 C4 Au1 179.2(2) . . . . ?
C5 N3 C4 N4 0.2(3) . . . . ?
C5 N3 C19 C17 -125.4(3) . . . . ?
C5 N3 C19 C18 112.8(3) . . . . ?
C5 N3 C19 C20 -5.7(4) . . . . ?
C6 N4 C4 Au1 -179.3(2) . . . . ?
C6 N4 C4 N3 -0.3(3) . . . . ?
C6 N4 C7 C8 -110.6(3) . . . . ?
C6 N4 C7 C9 8.2(4) . . . . ?
C6 N4 C7 C10 127.8(3) . . . . ?
C7 N4 C4 Au1 5.0(4) . . . . ?
C7 N4 C4 N3 -176.0(2) . . . . ?
C7 N4 C6 C5 176.1(3) . . . . ?
C7 C8 C11 C12 -59.9(3) . . . . ?
C7 C8 C11 C16 59.9(3) . . . . ?
C7 C9 C13 C12 61.1(3) . . . . ?
C7 C9 C13 C14 -59.7(3) . . . . ?
C7 C10 C15 C14 61.6(3) . . . . ?
C7 C10 C15 C16 -58.4(3) . . . . ?
C8 C7 C9 C13 -60.4(3) . . . . ?
C8 C7 C10 C15 58.3(3) . . . . ?
C8 C11 C12 C13 60.1(3) . . . . ?
C8 C11 C16 C15 -60.5(3) . . . . ?
C9 C7 C8 C11 59.4(3) . . . . ?
C9 C7 C10 C15 -60.7(3) . . . . ?
C9 C13 C14 C15 59.5(3) . . . . ?
C10 C7 C8 C11 -59.5(3) . . . . ?
C10 C7 C9 C13 59.7(3) . . . . ?
C10 C15 C16 C11 60.1(3) . . . . ?
C11 C12 C13 C9 -60.3(3) . . . . ?
C11 C12 C13 C14 60.5(3) . . . . ?
C12 C11 C16 C15 59.7(3) . . . . ?
C12 C13 C14 C15 -60.8(3) . . . . ?
C13 C14 C15 C10 -60.5(3) . . . . ?
C13 C14 C15 C16 60.1(3) . . . . ?
C14 C15 C16 C11 -60.0(3) . . . . ?
C16 C11 C12 C13 -59.4(3) . . . . ?
C17 C19 C20 C23 -59.7(3) . . . . ?
C17 C25 C26 C21 -61.0(3) . . . . ?
C18 C19 C20 C23 60.4(3) . . . . ?
C18 C21 C22 C23 -60.1(3) . . . . ?
C18 C21 C26 C25 61.2(3) . . . . ?
C19 N3 C4 Au1 -4.4(4) . . . . ?
C19 N3 C4 N4 176.6(2) . . . . ?
C19 N3 C5 C6 -176.4(2) . . . . ?
C19 C17 C25 C24 -61.0(3) . . . . ?
C19 C17 C25 C26 59.1(3) . . . . ?
C19 C18 C21 C22 60.7(3) . . . . ?
C19 C18 C21 C26 -59.3(3) . . . . ?
C19 C20 C23 C22 -60.8(3) . . . . ?
C19 C20 C23 C24 59.8(3) . . . . ?
C20 C23 C24 C25 -59.4(3) . . . . ?
C21 C18 C19 N3 -179.5(2) . . . . ?
C21 C18 C19 C17 58.5(3) . . . . ?
C21 C18 C19 C20 -60.3(3) . . . . ?
C21 C22 C23 C20 60.2(3) . . . . ?
C21 C22 C23 C24 -60.7(3) . . . . ?
C22 C21 C26 C25 -58.5(3) . . . . ?
C22 C23 C24 C25 61.0(3) . . . . ?
C23 C24 C25 C17 59.7(3) . . . . ?
C23 C24 C25 C26 -59.8(3) . . . . ?
C24 C25 C26 C21 58.9(3) . . . . ?
C25 C17 C19 N3 -179.32(19) . . . . ?
C25 C17 C19 C18 -58.5(3) . . . . ?
C25 C17 C19 C20 60.3(3) . . . . ?
C26 C21 C22 C23 59.3(3) . . . . ?
Au2 N6 N7 C39 179.7(2) . . . . ?
Au2 N6 C40 C39 179.7(2) . . . . ?
N5 C29 C30 C36 179.0(2) . . . . ?
N5 C29 C31 C34 -178.5(2) . . . . ?
N5 C29 C32 C33 -179.9(2) . . . . ?
C27 N5 C28 C28 0.2(4) . . . 3_656 ?
C27 N5 C29 C30 -60.0(3) . . . . ?
C27 N5 C29 C31 61.5(3) . . . . ?
C27 N5 C29 C32 -179.19(18) . . . . ?
C28 N5 C27 Au2 179.91(14) . . . . ?
C28 N5 C27 N5 -0.08(14) . . . 3_656 ?
C28 N5 C29 C30 119.6(3) . . . . ?
C28 N5 C29 C31 -118.8(3) . . . . ?
C28 N5 C29 C32 0.5(3) . . . . ?
C29 N5 C27 Au2 -0.4(3) . . . . ?
C29 N5 C27 N5 179.6(3) . . . 3_656 ?
C29 N5 C28 C28 -179.5(3) . . . 3_656 ?
C29 C30 C36 C35 60.8(3) . . . . ?
C29 C30 C36 C37 -59.3(3) . . . . ?
C29 C31 C34 C37 58.8(3) . . . . ?
C29 C31 C34 C38 -61.6(3) . . . . ?
C29 C32 C33 C35 -60.7(3) . . . . ?
C29 C32 C33 C38 60.0(3) . . . . ?
C30 C29 C31 C34 -57.9(3) . . . . ?
C30 C29 C32 C33 60.4(3) . . . . ?
C30 C36 C37 C34 61.4(3) . . . . ?
C31 C29 C30 C36 58.6(3) . . . . ?
C31 C29 C32 C33 -60.3(3) . . . . ?
C31 C34 C37 C36 -61.5(3) . . . . ?
C31 C34 C38 C33 60.3(3) . . . . ?
C32 C29 C30 C36 -60.7(3) . . . . ?
C32 C29 C31 C34 61.3(3) . . . . ?
C32 C33 C35 C36 60.0(3) . . . . ?
C32 C33 C38 C34 -59.6(4) . . . . ?
C33 C35 C36 C30 -59.9(3) . . . . ?
C33 C35 C36 C37 59.4(3) . . . . ?
C35 C33 C38 C34 61.2(3) . . . . ?
C35 C36 C37 C34 -58.5(3) . . . . ?
C37 C34 C38 C33 -59.9(4) . . . . ?
C38 C33 C35 C36 -60.9(3) . . . . ?
C38 C34 C37 C36 58.7(3) . . . . ?
C39 C39 N7 N6 0.7(5) 3_656 . . . ?
C39 C39 C40 N6 0.7(5) 3_656 . . . ?
N7 N6 N7 C39 -0.3(2) 3_656 . . . ?

loop_
_exptl_oxdiff_crystal_face_indexfrac_h
_exptl_oxdiff_crystal_face_indexfrac_k
_exptl_oxdiff_crystal_face_indexfrac_l
_exptl_oxdiff_crystal_face_x
_exptl_oxdiff_crystal_face_y
_exptl_oxdiff_crystal_face_z
5.4569 1.0293 -15.9966 0.0087 0.3075 -0.9515
-7.3261 1.6474 14.3742 -0.0168 -0.6330 0.7740
3.6037 -3.5781 15.1260 -0.3633 0.3433 0.8661
10.9015 1.3457 -9.9045 -0.4699 0.4463 -0.7615
-13.2187 1.3012 -1.4050 0.7214 -0.6839 0.1084
-1.4380 -7.1766 -7.9010 0.6878 0.7257 -0.0196

loop_
_smtbx_masks_void_nr
_smtbx_masks_void_average_x
_smtbx_masks_void_average_y
_smtbx_masks_void_average_z
_smtbx_masks_void_volume
_smtbx_masks_void_count_electrons
_smtbx_masks_void_content
1 0.111 0.406 0.382 7.3 2.2 ?
2 0.111 0.594 0.882 7.3 2.5 ?
3 0.134 0.156 0.927 8.5 0.3 ?
4 0.134 0.844 0.427 8.5 0.0 ?
5 0.366 0.344 0.427 8.5 0.0 ?
6 0.366 0.656 0.927 8.5 0.0 ?
7 0.389 0.094 0.882 7.3 3.1 ?
8 0.389 0.906 0.382 7.3 2.2 ?
9 0.611 0.094 0.618 7.3 2.8 ?
10 0.611 0.906 0.118 7.3 2.2 ?
11 0.634 0.344 0.073 8.5 0.4 ?
12 0.634 0.656 0.573 8.5 0.6 ?
13 0.866 0.156 0.573 8.5 0.3 ?
14 0.866 0.844 0.073 8.5 0.0 ?
15 0.889 0.406 0.118 7.3 2.2 ?
16 0.889 0.594 0.618 7.3 2.9 ?
